data_7046531
loop_
_publ_author_name
'Kwon, Hyunchul'
'Lee, Eunsung'

_publ_section_title
;
 Static and dynamic coordination behaviours of copper(i) ions in
 hexa(2-pyridyl)benzene ligand systems.
;
_journal_issue 25
_journal_name_full 'Dalton transactions (Cambridge, England : 2003)'
_journal_page_first 8448
_journal_page_last 8455
_journal_paper_doi 10.1039/c8dt01424h
_journal_volume 47
_journal_year 2018
_chemical_formula_sum 'C20 H15 Cl Cu N4'
_chemical_formula_weight 410.35
_space_group_crystal_system monoclinic
_space_group_IT_number 14
_space_group_name_Hall '-P 2yn'
_space_group_name_H-M_alt 'P 1 21/n 1'
_symmetry_space_group_name_Hall '-P 2yn'
_symmetry_space_group_name_H-M 'P 1 21/n 1'
_atom_sites_solution_hydrogens geom
_audit_creation_method SHELXL-2014
_audit_update_record
;
2018-05-05 deposited with the CCDC.
2018-06-04 downloaded from the CCDC.
;
_cell_angle_alpha 90
_cell_angle_beta 95.49(3)
_cell_angle_gamma 90
_cell_formula_units_Z 4
_cell_length_a 10.933(2)
_cell_length_b 13.690(3)
_cell_length_c 11.946(2)
_cell_measurement_reflns_used 6590
_cell_measurement_temperature 100(2)
_cell_measurement_theta_max 25.992
_cell_measurement_theta_min 2.269
_cell_volume 1779.8(6)
_computing_cell_refinement 'HKL3000sm (Otwinowski & Minor, 1997)'
_computing_data_collection 'PAL BL2D-SMDC Program'
_computing_data_reduction 'HKL3000sm (Otwinowski & Minor, 1997)'
_computing_structure_refinement 'SHELXL-2014 (Sheldrick, 2014)'
_diffrn_ambient_temperature 100(2)
_diffrn_measured_fraction_theta_full 0.996
_diffrn_measured_fraction_theta_max 0.996
_diffrn_measurement_device_type 'ADSC Q210 CCD area detector'
_diffrn_measurement_method 'omega scan'
_diffrn_radiation_type synchrotron
_diffrn_radiation_wavelength 0.71073
_diffrn_reflns_av_R_equivalents 0.0751
_diffrn_reflns_av_unetI/netI 0.1175
_diffrn_reflns_Laue_measured_fraction_full 0.996
_diffrn_reflns_Laue_measured_fraction_max 0.996
_diffrn_reflns_limit_h_max 13
_diffrn_reflns_limit_h_min -13
_diffrn_reflns_limit_k_max 16
_diffrn_reflns_limit_k_min -16
_diffrn_reflns_limit_l_max 14
_diffrn_reflns_limit_l_min -14
_diffrn_reflns_number 6590
_diffrn_reflns_point_group_measured_fraction_full 0.996
_diffrn_reflns_point_group_measured_fraction_max 0.996
_diffrn_reflns_theta_full 25.242
_diffrn_reflns_theta_max 25.992
_diffrn_reflns_theta_min 2.269
_diffrn_source synchrotron
_exptl_absorpt_coefficient_mu 1.388
_exptl_absorpt_correction_type none
_exptl_crystal_colour yellow
_exptl_crystal_density_diffrn 1.531
_exptl_crystal_description needle
_exptl_crystal_F_000 836
_exptl_crystal_size_max 0.1
_exptl_crystal_size_mid 0.01
_exptl_crystal_size_min 0.01
_refine_diff_density_max 0.444
_refine_diff_density_min -0.915
_refine_diff_density_rms 0.117
_refine_ls_extinction_method none
_refine_ls_goodness_of_fit_ref 0.912
_refine_ls_hydrogen_treatment constr
_refine_ls_matrix_type full
_refine_ls_number_parameters 236
_refine_ls_number_reflns 3493
_refine_ls_number_restraints 0
_refine_ls_restrained_S_all 0.912
_refine_ls_R_factor_all 0.1041
_refine_ls_R_factor_gt 0.0494
_refine_ls_shift/su_max 0.000
_refine_ls_shift/su_mean 0.000
_refine_ls_structure_factor_coef Fsqd
_refine_ls_weighting_details 'w=1/[\s^2^(Fo^2^)+(0.0524P)^2^] where P=(Fo^2^+2Fc^2^)/3'
_refine_ls_weighting_scheme calc
_refine_ls_wR_factor_gt 0.1011
_refine_ls_wR_factor_ref 0.1152
_reflns_Friedel_coverage 0.000
_reflns_number_gt 2056
_reflns_number_total 3493
_reflns_threshold_expression 'I > 2\s(I)'
_cod_data_source_file c8dt01424h2.cif
_cod_data_source_block shelxl
_cod_depositor_comments 'Adding full bibliography for 7046531--7046536.cif.'
_cod_database_code 7046531
_shelx_space_group_comment
;
The symmetry employed for this shelxl refinement is uniquely defined
by the following loop, which should always be used as a source of
symmetry information in preference to the above space-group names.
They are only intended as comments.
;
_shelxl_version_number 2014-3

loop_
_space_group_symop_operation_xyz
'x, y, z'
'-x+1/2, y+1/2, -z+1/2'
'-x, -y, -z'
'x-1/2, -y-1/2, z-1/2'

loop_
_atom_site_label
_atom_site_type_symbol
_atom_site_fract_x
_atom_site_fract_y
_atom_site_fract_z
_atom_site_U_iso_or_equiv
_atom_site_adp_type
_atom_site_occupancy
_atom_site_site_symmetry_order
_atom_site_calc_flag
_atom_site_refinement_flags_posn
_atom_site_refinement_flags_adp
_atom_site_refinement_flags_occupancy
_atom_site_disorder_assembly
_atom_site_disorder_group
Cu1 Cu 0.54256(5) 0.25324(4) 0.34677(4) 0.01933(16) Uani 1 1 d . . . . .
Cl1 Cl 0.54756(11) 0.10513(9) 0.25477(10) 0.0276(3) Uani 1 1 d . . . . .
N1 N 0.5647(3) 0.7657(3) 0.5190(3) 0.0180(8) Uani 1 1 d . . . . .
N2 N 0.4000(3) 0.3308(3) 0.2597(3) 0.0195(8) Uani 1 1 d . . . . .
C1 C 0.4242(4) 0.6692(3) 0.2600(3) 0.0241(10) Uani 0.2 1 d . . P A 1
H005 H 0.3774 0.6958 0.3157 0.029 Uiso 0.2 1 calc R U P A 1
N3 N 0.6938(4) 0.3236(3) 0.3899(3) 0.0236(9) Uani 1 1 d . . . . .
C2 C 0.4927(4) 0.5891(3) 0.2796(3) 0.0178(10) Uani 1 1 d . . . . .
C3 C 0.4363(4) 0.4546(3) 0.4074(3) 0.0154(9) Uani 1 1 d . . . . .
C4 C 0.4954(4) 0.5442(3) 0.3948(3) 0.0165(9) Uani 1 1 d . . . . .
C5 C 0.2237(4) 0.3368(3) 0.1246(4) 0.0241(11) Uani 1 1 d . . . . .
H00A H 0.1790 0.3090 0.0603 0.029 Uiso 1 1 calc R U . . .
C6 C 0.3319(4) 0.2953(3) 0.1706(4) 0.0218(10) Uani 1 1 d . . . . .
H00B H 0.3596 0.2377 0.1365 0.026 Uiso 1 1 calc R U . . .
C7 C 0.7080(4) 0.7005(4) 0.3994(4) 0.0195(10) Uani 1 1 d . . . . .
H00C H 0.7445 0.6450 0.3684 0.023 Uiso 1 1 calc R U . . .
C8 C 0.2514(4) 0.4585(3) 0.2671(3) 0.0188(10) Uani 1 1 d . . . . .
H00D H 0.2251 0.5160 0.3024 0.023 Uiso 1 1 calc R U . . .
C9 C 0.3593(4) 0.4131(3) 0.3083(3) 0.0164(10) Uani 1 1 d . . . . .
C10 C 0.6033(4) 0.8557(3) 0.4948(4) 0.0210(10) Uani 1 1 d . . . . .
H00F H 0.5675 0.9101 0.5289 0.025 Uiso 1 1 calc R U . . .
C11 C 0.5579(4) 0.5911(3) 0.4871(3) 0.0166(9) Uani 1 1 d . . . . .
C12 C 0.6146(4) 0.6889(3) 0.4683(3) 0.0158(10) Uani 1 1 d . . . . .
C13 C 0.7482(4) 0.7934(3) 0.3758(4) 0.0207(10) Uani 1 1 d . . . . .
H00I H 0.8124 0.8026 0.3286 0.025 Uiso 1 1 calc R U . . .
C14 C 0.1816(4) 0.4205(3) 0.1748(4) 0.0225(11) Uani 1 1 d . . . . .
H00J H 0.1068 0.4508 0.1463 0.027 Uiso 1 1 calc R U . . .
N4 N 0.5603(4) 0.5468(3) 0.1993(3) 0.0242(10) Uani 0.2 1 d . . P A 1
C15 C 0.7782(4) 0.3696(4) 0.4177(4) 0.0237(11) Uani 1 1 d . . . . .
C16 C 0.6924(4) 0.8730(4) 0.4228(4) 0.0249(11) Uani 1 1 d . . . . .
H00M H 0.7152 0.9379 0.4057 0.030 Uiso 1 1 calc R U . . .
C17 C 0.5597(4) 0.5928(4) 0.0972(4) 0.0278(11) Uani 1 1 d . . . . .
H00N H 0.6078 0.5675 0.0417 0.033 Uiso 1 1 calc R U . A 1
C18 C 0.4904(4) 0.6749(4) 0.0748(4) 0.0275(12) Uani 1 1 d . . . . .
H00O H 0.4878 0.7065 0.0038 0.033 Uiso 1 1 calc R U . . .
C19 C 0.4245(5) 0.7101(4) 0.1585(4) 0.0310(12) Uani 1 1 d . . . . .
H00P H 0.3762 0.7671 0.1433 0.037 Uiso 1 1 calc R U . A 1
C20 C 0.8848(5) 0.4308(4) 0.4526(4) 0.0397(14) Uani 1 1 d . . . . .
H00E H 0.9216 0.4542 0.3859 0.060 Uiso 1 1 calc R U . . .
H00G H 0.9455 0.3924 0.4996 0.060 Uiso 1 1 calc R U . . .
H00H H 0.8587 0.4867 0.4956 0.060 Uiso 1 1 calc R U . . .
C4A C 0.5603(4) 0.5468(3) 0.1993(3) 0.0242(10) Uani 0.8 1 d . . P A 2
H00K H 0.6053 0.4882 0.2147 0.029 Uiso 0.8 1 calc R U P A 2
C1A N 0.4242(4) 0.6692(3) 0.2600(3) 0.0241(10) Uani 0.8 1 d . . P A 2

loop_
_atom_site_aniso_label
_atom_site_aniso_U_11
_atom_site_aniso_U_22
_atom_site_aniso_U_33
_atom_site_aniso_U_23
_atom_site_aniso_U_13
_atom_site_aniso_U_12
Cu1 0.0207(3) 0.0153(3) 0.0222(3) -0.0022(3) 0.00329(18) -0.0018(3)
Cl1 0.0333(7) 0.0157(6) 0.0355(7) -0.0075(5) 0.0123(5) -0.0030(5)
N1 0.0220(19) 0.009(2) 0.0222(18) -0.0020(15) 0.0002(15) -0.0035(16)
N2 0.025(2) 0.018(2) 0.0161(18) -0.0024(16) 0.0040(15) -0.0029(18)
C1 0.031(2) 0.020(2) 0.022(2) 0.0026(17) 0.0047(18) 0.0092(19)
N3 0.026(2) 0.025(2) 0.019(2) 0.0026(17) 0.0009(17) 0.0062(19)
C2 0.022(2) 0.013(2) 0.018(2) -0.0018(18) -0.0002(17) -0.0034(19)
C3 0.019(2) 0.009(2) 0.017(2) -0.0042(18) 0.0005(17) 0.0004(19)
C4 0.023(2) 0.008(2) 0.017(2) -0.0021(18) -0.0021(18) 0.0027(19)
C5 0.028(3) 0.022(3) 0.022(2) -0.005(2) -0.001(2) -0.002(2)
C6 0.023(2) 0.018(3) 0.024(2) -0.003(2) 0.0027(19) -0.004(2)
C7 0.018(2) 0.021(3) 0.019(2) -0.002(2) 0.0004(18) 0.001(2)
C8 0.021(2) 0.014(2) 0.022(2) -0.0006(19) 0.0037(19) -0.001(2)
C9 0.017(2) 0.014(2) 0.019(2) 0.0014(18) 0.0042(17) -0.0015(19)
C10 0.029(3) 0.010(3) 0.024(2) -0.0029(19) 0.000(2) -0.004(2)
C11 0.020(2) 0.013(2) 0.017(2) -0.0003(18) 0.0035(17) -0.0013(19)
C12 0.021(2) 0.010(3) 0.015(2) 0.0002(18) -0.0005(18) -0.0016(19)
C13 0.020(2) 0.020(3) 0.022(2) 0.000(2) 0.0045(19) -0.005(2)
C14 0.024(3) 0.016(3) 0.026(2) 0.004(2) -0.004(2) 0.001(2)
N4 0.032(3) 0.020(3) 0.022(2) -0.002(2) 0.0081(19) 0.007(2)
C15 0.025(3) 0.021(3) 0.024(2) 0.002(2) -0.004(2) -0.004(2)
C16 0.030(3) 0.017(3) 0.028(3) 0.000(2) 0.003(2) -0.007(2)
C17 0.035(3) 0.028(3) 0.021(2) -0.003(2) 0.008(2) 0.006(2)
C18 0.030(3) 0.026(3) 0.025(3) 0.010(2) 0.000(2) 0.001(2)
C19 0.039(3) 0.022(3) 0.032(3) 0.009(2) 0.003(2) 0.013(2)
C20 0.037(3) 0.033(3) 0.046(3) 0.013(3) -0.013(3) -0.020(3)
C4A 0.032(3) 0.020(3) 0.022(2) -0.002(2) 0.0081(19) 0.007(2)
C1A 0.031(2) 0.020(2) 0.022(2) 0.0026(17) 0.0047(18) 0.0092(19)

loop_
_atom_type_symbol
_atom_type_description
_atom_type_scat_dispersion_real
_atom_type_scat_dispersion_imag
_atom_type_scat_source
C C 0.0033 0.0016 'International Tables Vol C Tables 4.2.6.8 and 6.1.1.4'
H H 0.0000 0.0000 'International Tables Vol C Tables 4.2.6.8 and 6.1.1.4'
Cl Cl 0.1484 0.1585 'International Tables Vol C Tables 4.2.6.8 and 6.1.1.4'
Cu Cu 0.3201 1.2651 'International Tables Vol C Tables 4.2.6.8 and 6.1.1.4'
N N 0.0061 0.0033 'International Tables Vol C Tables 4.2.6.8 and 6.1.1.4'

loop_
_geom_angle_atom_site_label_1
_geom_angle_atom_site_label_2
_geom_angle_atom_site_label_3
_geom_angle
_geom_angle_site_symmetry_1
_geom_angle_site_symmetry_3
N3 Cu1 N2 117.27(15) . .
N3 Cu1 N1 112.58(14) . 3_666
N2 Cu1 N1 89.92(13) . 3_666
N3 Cu1 Cl1 120.25(12) . .
N2 Cu1 Cl1 105.12(10) . .
N1 Cu1 Cl1 107.26(10) 3_666 .
C10 N1 C12 117.9(4) . .
C10 N1 Cu1 119.3(3) . 3_666
C12 N1 Cu1 121.7(3) . 3_666
C6 N2 C9 117.5(4) . .
C6 N2 Cu1 123.3(3) . .
C9 N2 Cu1 118.0(3) . .
C2 C1 C19 117.0(4) . .
C2 C1 H005 121.5 . .
C19 C1 H005 121.5 . .
C15 N3 Cu1 175.6(4) . .
C1 C2 N4 123.1(4) . .
C1 C2 C4 117.2(4) . .
N4 C2 C4 119.7(4) . .
C4 C3 C11 120.4(4) . 3_666
C4 C3 C9 118.5(4) . .
C11 C3 C9 120.9(4) 3_666 .
C11 C4 C3 120.9(4) . .
C11 C4 C2 119.9(4) . .
C3 C4 C2 119.2(4) . .
C6 C5 C14 118.3(4) . .
C6 C5 H00A 120.8 . .
C14 C5 H00A 120.8 . .
N2 C6 C5 124.2(4) . .
N2 C6 H00B 117.9 . .
C5 C6 H00B 117.9 . .
C12 C7 C13 119.7(4) . .
C12 C7 H00C 120.1 . .
C13 C7 H00C 120.1 . .
C14 C8 C9 120.2(4) . .
C14 C8 H00D 119.9 . .
C9 C8 H00D 119.9 . .
N2 C9 C8 121.5(4) . .
N2 C9 C3 118.0(4) . .
C8 C9 C3 120.5(4) . .
N1 C10 C16 123.2(4) . .
N1 C10 H00F 118.4 . .
C16 C10 H00F 118.4 . .
C4 C11 C3 118.7(4) . 3_666
C4 C11 C12 118.1(4) . .
C3 C11 C12 123.2(4) 3_666 .
N1 C12 C7 122.0(4) . .
N1 C12 C11 115.8(4) . .
C7 C12 C11 122.1(4) . .
C7 C13 C16 118.5(4) . .
C7 C13 H00I 120.8 . .
C16 C13 H00I 120.8 . .
C8 C14 C5 118.3(4) . .
C8 C14 H00J 120.9 . .
C5 C14 H00J 120.9 . .
C17 N4 C2 117.7(4) . .
N3 C15 C20 178.6(5) . .
C10 C16 C13 118.6(4) . .
C10 C16 H00M 120.7 . .
C13 C16 H00M 120.7 . .
C18 C17 N4 120.4(4) . .
C18 C17 H00N 119.8 . .
N4 C17 H00N 119.8 . .
C17 C18 C19 117.7(4) . .
C17 C18 H00O 121.1 . .
C19 C18 H00O 121.1 . .
C1 C19 C18 124.0(5) . .
C1 C19 H00P 118.0 . .
C18 C19 H00P 118.0 . .
C15 C20 H00E 109.5 . .
C15 C20 H00G 109.5 . .
H00E C20 H00G 109.5 . .
C15 C20 H00H 109.5 . .
H00E C20 H00H 109.5 . .
H00G C20 H00H 109.5 . .

loop_
_geom_bond_atom_site_label_1
_geom_bond_atom_site_label_2
_geom_bond_distance
_geom_bond_site_symmetry_2
Cu1 N3 1.940(4) .
Cu1 N2 2.080(4) .
Cu1 N1 2.091(3) 3_666
Cu1 Cl1 2.3094(13) .
N1 C10 1.343(5) .
N1 C12 1.354(5) .
N1 Cu1 2.091(3) 3_666
N2 C6 1.331(5) .
N2 C9 1.362(5) .
C1 C2 1.336(6) .
C1 C19 1.336(6) .
C1 H005 0.9500 .
N3 C15 1.140(6) .
C2 N4 1.391(6) .
C2 C4 1.505(6) .
C3 C4 1.400(6) .
C3 C11 1.404(6) 3_666
C3 C9 1.498(6) .
C4 C11 1.397(6) .
C5 C6 1.378(6) .
C5 C14 1.392(6) .
C5 H00A 0.9500 .
C6 H00B 0.9500 .
C7 C12 1.381(6) .
C7 C13 1.383(6) .
C7 H00C 0.9500 .
C8 C14 1.381(6) .
C8 C9 1.382(6) .
C8 H00D 0.9500 .
C10 C16 1.381(6) .
C10 H00F 0.9500 .
C11 C3 1.404(6) 3_666
C11 C12 1.501(6) .
C13 C16 1.394(6) .
C13 H00I 0.9500 .
C14 H00J 0.9500 .
N4 C17 1.373(6) .
C15 C20 1.463(6) .
C16 H00M 0.9500 .
C17 C18 1.368(6) .
C17 H00N 0.9500 .
C18 C19 1.374(6) .
C18 H00O 0.9500 .
C19 H00P 0.9500 .
C20 H00E 0.9800 .
C20 H00G 0.9800 .
C20 H00H 0.9800 .
